data_1576478
loop_
_publ_author_name
'Assanar, Faneesha'
'Gayen, Sourav'
'Patel, Deepak Kumar'
'Pradeep, Thalappil'
'Ghosh, Sundargopal'

_publ_section_title
;
 Cooperative borane activation by tuning hemilability of different
 Os-&#x3ba;<sup>2</sup>-<i>N</i>,<i>Se</i>-chelated complexes.
;
_journal_issue 6
_journal_name_full 'Chemical science'
_journal_page_first 3129
_journal_page_last 3140
_journal_paper_doi 10.1039/d5sc06346a
_journal_volume 17
_journal_year 2026
_chemical_formula_moiety 'C44 H31 B2 F12 N2 Os P Se3, C7 H8'
_chemical_formula_sum 'C51 H39 B2 F12 N2 Os P Se3'
_chemical_formula_weight 1387.51
_space_group_crystal_system monoclinic
_space_group_IT_number 14
_space_group_name_Hall '-P 2yn'
_space_group_name_H-M_alt 'P 1 21/n 1'
_atom_sites_solution_hydrogens mixed
_audit_creation_method SHELXL-2019/3
_audit_update_record
;
2025-11-19 deposited with the CCDC.	2025-11-26 downloaded from the CCDC.
;
_cell_angle_alpha 90
_cell_angle_beta 97.324(2)
_cell_angle_gamma 90
_cell_formula_units_Z 4
_cell_length_a 10.8616(7)
_cell_length_b 30.8022(19)
_cell_length_c 14.9297(10)
_cell_measurement_reflns_used 7140
_cell_measurement_temperature 150(2)
_cell_measurement_theta_max 21.272
_cell_measurement_theta_min 2.192
_cell_volume 4954.1(6)
_computing_cell_refinement 'Bruker SAINT'
_computing_data_collection 'Bruker APEX6'
_computing_data_reduction 'Bruker SAINT'
_computing_molecular_graphics 'Bruker SHELXTL'
_computing_publication_material 'SHELXL-2019/2 (Sheldrick, 2019)'
_computing_structure_refinement 'SHELXL-2019/2 (Sheldrick, 2019)'
_computing_structure_solution 'SHELXT 2018/2 (Sheldrick, 2018)'
_diffrn_ambient_temperature 150(2)
_diffrn_measured_fraction_theta_full 1.000
_diffrn_measured_fraction_theta_max 0.999
_diffrn_measurement_device_type 'Bruker D8 Venture'
_diffrn_measurement_method '\w and \f scan'
_diffrn_radiation_type MoK\a
_diffrn_radiation_wavelength 0.71073
_diffrn_reflns_av_R_equivalents 0.1667
_diffrn_reflns_av_unetI/netI 0.0592
_diffrn_reflns_Laue_measured_fraction_full 1.000
_diffrn_reflns_Laue_measured_fraction_max 0.999
_diffrn_reflns_limit_h_max 14
_diffrn_reflns_limit_h_min -14
_diffrn_reflns_limit_k_max 41
_diffrn_reflns_limit_k_min -41
_diffrn_reflns_limit_l_max 19
_diffrn_reflns_limit_l_min -19
_diffrn_reflns_number 260662
_diffrn_reflns_point_group_measured_fraction_full 1.000
_diffrn_reflns_point_group_measured_fraction_max 0.999
_diffrn_reflns_theta_full 25.242
_diffrn_reflns_theta_max 28.298
_diffrn_reflns_theta_min 2.003
_diffrn_source 'microfocus sealed tube'
_exptl_absorpt_coefficient_mu 4.895
_exptl_absorpt_correction_T_max 0.7457
_exptl_absorpt_correction_T_min 0.6454
_exptl_absorpt_correction_type multi-scan
_exptl_absorpt_process_details
;
Krause, L., Herbst-Irmer, R., Sheldrick, G. M., Stalke, D. (2015).
"Comparison of silver and molybdenum microfocus X-ray sources for
single-crystal structure determination"
J. Appl. Cryst. 48, 3-10.
doi:10.1107/S1600576714022985
;
_exptl_crystal_colour orange
_exptl_crystal_density_diffrn 1.860
_exptl_crystal_description needle
_exptl_crystal_F_000 2680
_exptl_crystal_size_max 0.121
_exptl_crystal_size_mid 0.101
_exptl_crystal_size_min 0.053
_refine_diff_density_max 1.195
_refine_diff_density_min -1.505
_refine_diff_density_rms 0.160
_refine_ls_extinction_method none
_refine_ls_goodness_of_fit_ref 1.042
_refine_ls_hydrogen_treatment mixed
_refine_ls_matrix_type full
_refine_ls_number_parameters 779
_refine_ls_number_reflns 12305
_refine_ls_number_restraints 823
_refine_ls_restrained_S_all 1.025
_refine_ls_R_factor_all 0.0769
_refine_ls_R_factor_gt 0.0506
_refine_ls_shift/su_max 0.003
_refine_ls_shift/su_mean 0.000
_refine_ls_structure_factor_coef Fsqd
_refine_ls_weighting_details 'w=1/[\s^2^(Fo^2^)+(0.0327P)^2^+36.4141P] where P=(Fo^2^+2Fc^2^)/3'
_refine_ls_weighting_scheme calc
_refine_ls_wR_factor_gt 0.1040
_refine_ls_wR_factor_ref 0.1149
_reflns_Friedel_coverage 0.000
_reflns_number_gt 9311
_reflns_number_total 12305
_reflns_threshold_expression 'I > 2\s(I)'
_cod_data_source_file d5sc06346a2.cif
_cod_data_source_block fadgf1
_cod_original_sg_symbol_H-M 'P 21/n'
_cod_database_code 1576478
_shelx_shelxl_version_number 2019/3
_shelx_space_group_comment
;
The symmetry employed for this shelxl refinement is uniquely defined
by the following loop, which should always be used as a source of
symmetry information in preference to the above space-group names.
They are only intended as comments.
;
_shelx_estimated_absorpt_t_min 0.589
_shelx_estimated_absorpt_t_max 0.781

loop_
_space_group_symop_operation_xyz
'x, y, z'
'-x+1/2, y+1/2, -z+1/2'
'-x, -y, -z'
'x-1/2, -y-1/2, z-1/2'

loop_
_atom_site_label
_atom_site_type_symbol
_atom_site_fract_x
_atom_site_fract_y
_atom_site_fract_z
_atom_site_U_iso_or_equiv
_atom_site_adp_type
_atom_site_occupancy
_atom_site_site_symmetry_order
_atom_site_calc_flag
_atom_site_refinement_flags_posn
_atom_site_refinement_flags_adp
_atom_site_refinement_flags_occupancy
_atom_site_disorder_assembly
_atom_site_disorder_group
C1 C 0.5811(6) 0.5584(2) 0.9778(5) 0.0312(14) Uani 1 1 d . . . . .
C2 C 0.5039(6) 0.5502(3) 1.0455(5) 0.0391(17) Uani 1 1 d . . . . .
H2 H 0.539777 0.540129 1.103173 0.047 Uiso 1 1 calc R U . . .
C3 C 0.3789(7) 0.5565(3) 1.0292(5) 0.0399(17) Uani 1 1 d . . . . .
H3 H 0.327631 0.550402 1.074694 0.048 Uiso 1 1 calc R U . . .
C4 C 0.3273(6) 0.5720(3) 0.9457(5) 0.0405(17) Uani 1 1 d . . . . .
H4 H 0.240981 0.578071 0.934151 0.049 Uiso 1 1 calc R U . . .
C5 C 0.4022(6) 0.5783(2) 0.8807(5) 0.0361(16) Uani 1 1 d . . . . .
H5 H 0.365948 0.588408 0.823242 0.043 Uiso 1 1 calc R U . . .
C6 C 1.0143(6) 0.5074(2) 0.7721(4) 0.0262(13) Uani 1 1 d . . . . .
C7 C 1.1104(6) 0.4792(2) 0.7574(4) 0.0339(16) Uani 1 1 d . . . . .
H7 H 1.174668 0.473084 0.805031 0.041 Uiso 1 1 calc R U . . .
C8 C 1.1120(6) 0.4604(2) 0.6741(4) 0.0349(16) Uani 1 1 d . . . . .
H8 H 1.176800 0.441007 0.663613 0.042 Uiso 1 1 calc R U . . .
C9 C 1.0171(6) 0.4701(2) 0.6054(4) 0.0336(15) Uani 1 1 d . . . . .
H9 H 1.014354 0.456513 0.548071 0.040 Uiso 1 1 calc R U . . .
C10 C 0.9280(6) 0.4993(2) 0.6211(4) 0.0301(14) Uani 1 1 d . . . . .
H10 H 0.865267 0.506580 0.573199 0.036 Uiso 1 1 calc R U . . .
C11 C 0.7712(5) 0.57560(19) 0.6204(4) 0.0218(12) Uani 1 1 d . . . . .
C12 C 0.8425(6) 0.6103(2) 0.5973(5) 0.0335(15) Uani 1 1 d . . . . .
H12 H 0.910652 0.620060 0.638624 0.040 Uiso 1 1 calc R U . . .
C13 C 0.8149(7) 0.6313(2) 0.5132(5) 0.0359(16) Uani 1 1 d . . . . .
C14 C 0.7145(7) 0.6184(2) 0.4534(5) 0.0369(16) Uani 1 1 d . . . . .
H14 H 0.693623 0.633164 0.397706 0.044 Uiso 1 1 calc R U . . .
C15 C 0.6444(7) 0.5833(2) 0.4761(5) 0.0346(16) Uani 1 1 d . . . . .
C16 C 0.6722(6) 0.5620(2) 0.5587(4) 0.0318(15) Uani 1 1 d . . . . .
H16 H 0.623201 0.537967 0.572787 0.038 Uiso 1 1 calc R U . . .
C17 C 0.8959(8) 0.6672(3) 0.4888(5) 0.050(2) Uani 1 1 d D . . . .
C18 C 0.5388(8) 0.5681(3) 0.4067(5) 0.046(2) Uani 1 1 d . . . . .
C19 C 0.5322(5) 0.6000(2) 0.7275(4) 0.0253(13) Uani 1 1 d . . . . .
C20 C 0.5589(6) 0.6423(2) 0.7025(4) 0.0314(14) Uani 1 1 d . . . . .
H20 H 0.623708 0.657959 0.737101 0.038 Uiso 1 1 calc R U . . .
C21 C 0.4916(7) 0.6619(2) 0.6274(5) 0.0358(16) Uani 1 1 d . . . . .
C22 C 0.3942(7) 0.6406(2) 0.5766(5) 0.0376(17) Uani 1 1 d . . . . .
H22 H 0.348024 0.654407 0.526189 0.045 Uiso 1 1 calc R U . . .
C23 C 0.3660(6) 0.5989(2) 0.6010(4) 0.0321(15) Uani 1 1 d . . . . .
C24 C 0.4347(6) 0.5789(2) 0.6739(4) 0.0304(14) Uani 1 1 d . . . . .
H24 H 0.415320 0.549805 0.688174 0.037 Uiso 1 1 calc R U . . .
C25 C 0.2550(7) 0.5758(3) 0.5526(5) 0.0455(19) Uani 1 1 d . . . . .
C26 C 0.5234(8) 0.7068(3) 0.6035(6) 0.055(2) Uani 1 1 d D . . . .
C27 C 0.8137(6) 0.6812(2) 0.9147(4) 0.0311(14) Uani 1 1 d . . . . .
C28 C 0.8343(8) 0.7172(3) 0.8642(6) 0.049(2) Uani 1 1 d . . . . .
H28 H 0.908038 0.719229 0.836342 0.059 Uiso 1 1 calc R U . . .
C29 C 0.7480(12) 0.7507(3) 0.8535(7) 0.075(3) Uani 1 1 d . . . . .
H29 H 0.762239 0.775311 0.818026 0.090 Uiso 1 1 calc R U . . .
C30 C 0.6407(10) 0.7479(4) 0.8950(7) 0.073(3) Uani 1 1 d . . . . .
H30 H 0.582363 0.771049 0.888508 0.087 Uiso 1 1 calc R U . . .
C31 C 0.6186(8) 0.7126(3) 0.9446(6) 0.062(3) Uani 1 1 d . . . . .
H31 H 0.544927 0.711117 0.972634 0.074 Uiso 1 1 calc R U . . .
C32 C 0.7024(7) 0.6788(3) 0.9547(5) 0.0440(18) Uani 1 1 d . . . . .
H32 H 0.685447 0.653889 0.988518 0.053 Uiso 1 1 calc R U . . .
C33 C 0.9717(6) 0.6314(2) 1.0480(4) 0.0297(14) Uani 1 1 d . . . . .
C34 C 0.9448(8) 0.6639(3) 1.1070(5) 0.0457(19) Uani 1 1 d . . . . .
H34 H 0.892781 0.687496 1.085996 0.055 Uiso 1 1 calc R U . . .
C35 C 0.9953(10) 0.6613(3) 1.1978(5) 0.064(3) Uani 1 1 d . . . . .
H35 H 0.976314 0.683358 1.238492 0.077 Uiso 1 1 calc R U . . .
C36 C 1.0720(9) 0.6276(3) 1.2295(5) 0.052(2) Uani 1 1 d . . . . .
H36 H 1.106775 0.626488 1.291189 0.062 Uiso 1 1 calc R U . . .
C37 C 1.0976(7) 0.5954(3) 1.1703(5) 0.0429(18) Uani 1 1 d . . . . .
H37 H 1.149578 0.571722 1.191382 0.052 Uiso 1 1 calc R U . . .
C38 C 1.0482(6) 0.5974(2) 1.0811(4) 0.0320(15) Uani 1 1 d . . . . .
H38 H 1.066830 0.575075 1.041055 0.038 Uiso 1 1 calc R U . . .
C39 C 1.0573(6) 0.6542(2) 0.8842(4) 0.0287(14) Uani 1 1 d . . . . .
C40 C 1.1300(7) 0.6857(3) 0.9329(6) 0.048(2) Uani 1 1 d . . . . .
H40 H 1.107050 0.695693 0.988660 0.058 Uiso 1 1 calc R U . . .
C41 C 1.2341(9) 0.7027(3) 0.9021(7) 0.065(3) Uani 1 1 d . . . . .
H41 H 1.282113 0.724052 0.936649 0.078 Uiso 1 1 calc R U . . .
C42 C 1.2686(8) 0.6887(3) 0.8214(7) 0.059(2) Uani 1 1 d . . . . .
H42 H 1.339871 0.700621 0.799767 0.071 Uiso 1 1 calc R U . . .
C43 C 1.1991(7) 0.6571(3) 0.7719(5) 0.0455(19) Uani 1 1 d . . . . .
H43 H 1.222721 0.647317 0.716249 0.055 Uiso 1 1 calc R U . . .
C44 C 1.0945(6) 0.6399(2) 0.8039(4) 0.0317(14) Uani 1 1 d . . . . .
H44 H 1.047921 0.617922 0.770097 0.038 Uiso 1 1 calc R U . . .
B1 B 0.6080(6) 0.5764(2) 0.8139(5) 0.0239(14) Uani 1 1 d D U . . .
B2 B 0.8145(6) 0.5512(2) 0.7164(4) 0.0243(14) Uani 1 1 d D U . . .
F1 F 0.895(2) 0.7013(5) 0.5488(12) 0.095(5) Uani 0.463(18) 1 d D U P A 1
F2 F 1.0087(14) 0.6571(6) 0.4871(19) 0.099(6) Uani 0.463(18) 1 d D U P A 1
F3 F 0.851(2) 0.6872(7) 0.4122(10) 0.077(5) Uani 0.463(18) 1 d D U P A 1
F1A F 0.8388(19) 0.6996(6) 0.4502(15) 0.097(6) Uani 0.537(18) 1 d D U P A 2
F2A F 0.9789(17) 0.6804(6) 0.5543(8) 0.085(5) Uani 0.537(18) 1 d D U P A 2
F3A F 0.9690(15) 0.6517(4) 0.4266(11) 0.085(5) Uani 0.537(18) 1 d D U P A 2
F4 F 0.4641(5) 0.60010(19) 0.3764(3) 0.0662(15) Uani 1 1 d . . . . .
F5 F 0.5814(5) 0.5499(2) 0.3371(3) 0.0765(18) Uani 1 1 d . . . . .
F6 F 0.4678(5) 0.53877(18) 0.4413(3) 0.0612(14) Uani 1 1 d . . . . .
F7 F 0.2687(4) 0.53307(16) 0.5497(3) 0.0533(12) Uani 1 1 d . . . . .
F8 F 0.1535(4) 0.58216(19) 0.5939(4) 0.0664(15) Uani 1 1 d . . . . .
F9 F 0.2258(5) 0.59016(18) 0.4675(3) 0.0618(14) Uani 1 1 d . . . . .
F10 F 0.6471(10) 0.7127(4) 0.6041(11) 0.092(4) Uani 0.626(15) 1 d D U P B 1
F11 F 0.4953(15) 0.7354(3) 0.6656(9) 0.099(4) Uani 0.626(15) 1 d D U P B 1
F12 F 0.4703(15) 0.7215(4) 0.5273(9) 0.098(5) Uani 0.626(15) 1 d D U P B 1
F10A F 0.549(2) 0.7079(6) 0.5145(11) 0.085(6) Uani 0.374(15) 1 d D U P B 2
F11A F 0.614(2) 0.7253(7) 0.6522(15) 0.092(6) Uani 0.374(15) 1 d D U P B 2
F12A F 0.4223(19) 0.7323(6) 0.5999(19) 0.104(6) Uani 0.374(15) 1 d D U P B 2
N1 N 0.5282(5) 0.57077(17) 0.8941(3) 0.0265(11) Uani 1 1 d . . . . .
N2 N 0.9258(5) 0.51859(17) 0.7035(3) 0.0240(11) Uani 1 1 d . . . . .
Os1 Os 0.81739(2) 0.57391(2) 0.85900(2) 0.02206(7) Uani 1 1 d . . . . .
P1 P 0.91676(15) 0.63384(5) 0.92555(10) 0.0239(3) Uani 1 1 d . . . . .
Se1 Se 0.75107(6) 0.55223(2) 1.00529(4) 0.02937(15) Uani 1 1 d . . . . .
Se2 Se 1.00373(6) 0.52756(2) 0.88891(4) 0.02636(14) Uani 1 1 d . . . . .
Se3 Se 0.67797(6) 0.51656(2) 0.77323(4) 0.02579(14) Uani 1 1 d . . . . .
H1A H 0.686(5) 0.6037(16) 0.831(4) 0.028(10) Uiso 1 1 d D U . . .
H2A H 0.848(6) 0.5824(14) 0.760(4) 0.026(10) Uiso 1 1 d D U . . .
C45 C 0.5882(17) 0.6588(6) 0.1909(11) 0.104(4) Uani 0.605(13) 1 d D U P C 1
C46 C 0.4657(19) 0.6493(6) 0.1572(12) 0.116(4) Uani 0.605(13) 1 d D U P C 1
H46 H 0.441277 0.620195 0.143327 0.139 Uiso 0.605(13) 1 calc R U P C 1
C47 C 0.3805(16) 0.6823(7) 0.1441(13) 0.108(4) Uani 0.605(13) 1 d D U P C 1
H47 H 0.296862 0.675530 0.121793 0.130 Uiso 0.605(13) 1 calc R U P C 1
C48 C 0.4110(19) 0.7227(6) 0.1614(13) 0.111(4) Uani 0.605(13) 1 d D U P C 1
H48 H 0.350256 0.744884 0.150324 0.134 Uiso 0.605(13) 1 calc R U P C 1
C49 C 0.533(2) 0.7333(6) 0.1963(16) 0.120(4) Uani 0.605(13) 1 d D U P C 1
H49 H 0.556743 0.762622 0.209261 0.143 Uiso 0.605(13) 1 calc R U P C 1
C50 C 0.6191(17) 0.7002(7) 0.2112(13) 0.115(4) Uani 0.605(13) 1 d D U P C 1
H50 H 0.701702 0.706794 0.236406 0.138 Uiso 0.605(13) 1 calc R U P C 1
C51 C 0.678(2) 0.6238(8) 0.2040(17) 0.144(7) Uani 0.605(13) 1 d D U P C 1
H51A H 0.706423 0.616371 0.146044 0.216 Uiso 0.605(13) 1 calc R U P C 1
H51B H 0.640224 0.598276 0.228303 0.216 Uiso 0.605(13) 1 calc R U P C 1
H51C H 0.749762 0.633150 0.246570 0.216 Uiso 0.605(13) 1 calc R U P C 1
C45' C 0.460(2) 0.6745(8) 0.1760(16) 0.113(4) Uani 0.395(13) 1 d D U P C 2
C46' C 0.472(2) 0.7178(8) 0.1765(19) 0.115(4) Uani 0.395(13) 1 d D U P C 2
H46' H 0.400069 0.735515 0.164380 0.138 Uiso 0.395(13) 1 calc R U P C 2
C47' C 0.589(3) 0.7374(8) 0.194(2) 0.116(4) Uani 0.395(13) 1 d D U P C 2
H47' H 0.596917 0.768058 0.194175 0.140 Uiso 0.395(13) 1 calc R U P C 2
C48' C 0.692(2) 0.7110(10) 0.2126(19) 0.116(5) Uani 0.395(13) 1 d D U P C 2
H48' H 0.772086 0.723454 0.225893 0.139 Uiso 0.395(13) 1 calc R U P C 2
C49' C 0.677(2) 0.6669(9) 0.211(2) 0.107(4) Uani 0.395(13) 1 d D U P C 2
H49' H 0.748834 0.649053 0.223683 0.128 Uiso 0.395(13) 1 calc R U P C 2
C50' C 0.565(2) 0.6480(7) 0.193(2) 0.112(4) Uani 0.395(13) 1 d D U P C 2
H50' H 0.557945 0.617300 0.191043 0.134 Uiso 0.395(13) 1 calc R U P C 2
C51' C 0.337(3) 0.6534(12) 0.157(3) 0.19(3) Uani 0.395(13) 1 d D U P C 2
H51D H 0.277277 0.668516 0.190847 0.292 Uiso 0.395(13) 1 calc R U P C 2
H51E H 0.343122 0.622997 0.176640 0.292 Uiso 0.395(13) 1 calc R U P C 2
H51F H 0.307628 0.654832 0.092602 0.292 Uiso 0.395(13) 1 calc R U P C 2

loop_
_atom_site_aniso_label
_atom_site_aniso_U_11
_atom_site_aniso_U_22
_atom_site_aniso_U_33
_atom_site_aniso_U_23
_atom_site_aniso_U_13
_atom_site_aniso_U_12
C1 0.031(3) 0.034(4) 0.029(3) 0.006(3) 0.006(3) -0.002(3)
C2 0.031(4) 0.055(5) 0.032(4) 0.011(3) 0.008(3) 0.006(3)
C3 0.030(4) 0.055(5) 0.037(4) 0.010(3) 0.012(3) -0.004(3)
C4 0.019(3) 0.061(5) 0.042(4) 0.007(4) 0.004(3) -0.002(3)
C5 0.025(3) 0.051(5) 0.031(4) 0.008(3) 0.001(3) 0.006(3)
C6 0.022(3) 0.033(4) 0.024(3) 0.007(3) 0.006(2) -0.003(3)
C7 0.029(3) 0.049(4) 0.024(3) 0.002(3) 0.003(3) 0.013(3)
C8 0.031(3) 0.048(4) 0.028(3) 0.001(3) 0.012(3) 0.010(3)
C9 0.039(4) 0.040(4) 0.024(3) -0.002(3) 0.009(3) 0.005(3)
C10 0.032(3) 0.037(4) 0.021(3) -0.002(3) 0.004(3) -0.001(3)
C11 0.027(3) 0.023(3) 0.016(3) -0.002(2) 0.005(2) 0.002(3)
C12 0.034(4) 0.035(4) 0.031(4) -0.001(3) 0.005(3) -0.002(3)
C13 0.041(4) 0.038(4) 0.031(4) 0.006(3) 0.013(3) -0.002(3)
C14 0.042(4) 0.040(4) 0.029(4) 0.009(3) 0.004(3) 0.001(3)
C15 0.037(4) 0.041(4) 0.025(3) -0.001(3) 0.002(3) 0.004(3)
C16 0.034(4) 0.038(4) 0.023(3) 0.000(3) 0.003(3) -0.003(3)
C17 0.057(5) 0.055(5) 0.038(4) 0.017(4) 0.006(4) -0.007(4)
C18 0.053(5) 0.053(5) 0.027(4) 0.006(3) -0.010(3) -0.004(4)
C19 0.020(3) 0.037(4) 0.018(3) -0.001(3) 0.002(2) -0.002(3)
C20 0.035(4) 0.030(4) 0.029(3) -0.001(3) 0.002(3) -0.002(3)
C21 0.037(4) 0.037(4) 0.033(4) 0.006(3) 0.003(3) 0.006(3)
C22 0.039(4) 0.047(4) 0.026(3) 0.010(3) 0.000(3) 0.011(3)
C23 0.027(3) 0.039(4) 0.029(3) 0.003(3) -0.002(3) 0.001(3)
C24 0.029(3) 0.033(4) 0.029(3) 0.003(3) 0.006(3) -0.003(3)
C25 0.041(4) 0.059(5) 0.035(4) 0.001(4) -0.004(3) 0.003(4)
C26 0.059(6) 0.042(5) 0.059(6) 0.016(4) -0.010(5) -0.001(4)
C27 0.027(3) 0.039(4) 0.026(3) -0.006(3) 0.000(3) 0.004(3)
C28 0.057(5) 0.045(5) 0.046(5) 0.010(4) 0.013(4) 0.017(4)
C29 0.119(9) 0.052(6) 0.057(6) 0.015(5) 0.023(6) 0.038(6)
C30 0.085(7) 0.078(7) 0.054(6) -0.005(5) 0.003(5) 0.056(6)
C31 0.046(5) 0.088(7) 0.051(5) -0.008(5) 0.006(4) 0.028(5)
C32 0.036(4) 0.052(5) 0.044(4) -0.007(4) 0.008(3) 0.009(4)
C33 0.029(3) 0.031(4) 0.028(3) 0.000(3) 0.001(3) -0.007(3)
C34 0.062(5) 0.038(4) 0.034(4) -0.011(3) -0.007(4) 0.006(4)
C35 0.113(8) 0.055(6) 0.020(4) -0.013(4) -0.008(4) 0.017(5)
C36 0.084(6) 0.047(5) 0.023(4) -0.003(3) 0.000(4) -0.006(4)
C37 0.047(4) 0.046(5) 0.033(4) -0.001(3) -0.008(3) -0.003(4)
C38 0.030(3) 0.040(4) 0.025(3) 0.000(3) 0.001(3) 0.001(3)
C39 0.021(3) 0.033(4) 0.032(3) -0.001(3) 0.004(3) -0.003(3)
C40 0.048(5) 0.051(5) 0.049(5) -0.016(4) 0.017(4) -0.021(4)
C41 0.054(5) 0.061(6) 0.084(7) -0.022(5) 0.024(5) -0.033(5)
C42 0.042(5) 0.067(6) 0.073(6) -0.008(5) 0.028(4) -0.023(4)
C43 0.035(4) 0.061(5) 0.044(4) 0.002(4) 0.021(3) -0.003(4)
C44 0.029(3) 0.038(4) 0.029(3) 0.000(3) 0.005(3) -0.002(3)
B1 0.021(3) 0.025(3) 0.025(3) 0.000(3) -0.002(3) -0.007(3)
B2 0.024(3) 0.035(4) 0.016(3) 0.000(3) 0.011(3) -0.003(3)
F1 0.133(13) 0.065(9) 0.092(10) -0.009(8) 0.039(10) -0.046(9)
F2 0.065(9) 0.085(10) 0.147(15) 0.050(11) 0.020(10) 0.007(8)
F3 0.097(10) 0.079(11) 0.053(8) 0.034(7) 0.005(8) -0.030(9)
F1A 0.096(9) 0.060(9) 0.134(14) 0.043(10) 0.009(11) -0.002(7)
F2A 0.109(10) 0.087(10) 0.054(6) 0.019(6) -0.010(7) -0.073(8)
F3A 0.101(10) 0.083(8) 0.085(9) -0.010(7) 0.072(8) -0.036(7)
F4 0.051(3) 0.084(4) 0.057(3) 0.017(3) -0.020(2) 0.007(3)
F5 0.051(3) 0.129(5) 0.046(3) -0.038(3) -0.003(2) -0.002(3)
F6 0.059(3) 0.076(4) 0.043(3) 0.011(3) -0.016(2) -0.023(3)
F7 0.047(3) 0.057(3) 0.053(3) -0.008(2) -0.009(2) -0.011(2)
F8 0.030(2) 0.104(4) 0.066(3) -0.018(3) 0.007(2) -0.005(3)
F9 0.056(3) 0.085(4) 0.037(3) 0.006(2) -0.021(2) -0.010(3)
F10 0.083(7) 0.056(7) 0.136(10) 0.039(7) 0.015(7) -0.017(5)
F11 0.150(10) 0.040(5) 0.112(9) 0.001(5) 0.032(8) 0.006(6)
F12 0.131(9) 0.068(7) 0.081(7) 0.047(6) -0.042(7) -0.022(7)
F10A 0.127(12) 0.056(9) 0.076(9) 0.031(7) 0.030(9) 0.001(9)
F11A 0.110(11) 0.057(9) 0.096(11) 0.024(9) -0.043(10) -0.034(9)
F12A 0.117(12) 0.056(9) 0.136(13) 0.027(10) 0.007(11) 0.013(9)
N1 0.024(3) 0.030(3) 0.026(3) 0.006(2) 0.004(2) 0.001(2)
N2 0.024(3) 0.032(3) 0.016(2) -0.002(2) 0.003(2) 0.000(2)
Os1 0.02039(11) 0.02828(13) 0.01754(11) 0.00045(10) 0.00255(8) -0.00152(10)
P1 0.0245(8) 0.0272(8) 0.0204(7) -0.0013(6) 0.0047(6) -0.0008(6)
Se1 0.0232(3) 0.0453(4) 0.0198(3) 0.0075(3) 0.0033(2) 0.0004(3)
Se2 0.0250(3) 0.0356(4) 0.0179(3) -0.0008(2) 0.0006(2) 0.0045(3)
Se3 0.0252(3) 0.0295(3) 0.0224(3) 0.0018(2) 0.0023(2) -0.0027(3)
C45 0.106(6) 0.108(6) 0.099(6) 0.010(5) 0.021(5) -0.004(5)
C46 0.115(6) 0.118(6) 0.115(6) -0.002(5) 0.014(5) -0.004(5)
C47 0.103(6) 0.115(6) 0.107(6) 0.001(6) 0.015(5) -0.003(6)
C48 0.107(6) 0.122(6) 0.106(6) 0.000(5) 0.018(5) 0.007(5)
C49 0.116(6) 0.124(6) 0.120(6) -0.006(5) 0.017(5) -0.002(5)
C50 0.114(6) 0.117(6) 0.114(6) -0.001(5) 0.013(5) -0.005(5)
C51 0.149(12) 0.158(12) 0.127(12) -0.006(11) 0.020(11) -0.015(11)
C45' 0.111(6) 0.116(6) 0.112(6) -0.001(6) 0.018(6) -0.001(6)
C46' 0.114(7) 0.120(6) 0.113(6) -0.003(6) 0.020(6) 0.001(6)
C47' 0.114(7) 0.120(6) 0.116(6) -0.002(6) 0.018(6) 0.000(6)
C48' 0.114(7) 0.121(7) 0.114(6) -0.001(6) 0.017(6) 0.002(6)
C49' 0.108(6) 0.112(6) 0.103(6) 0.004(6) 0.020(6) 0.003(6)
C50' 0.114(6) 0.114(6) 0.108(6) 0.002(5) 0.014(5) 0.001(6)
C51' 0.18(3) 0.20(3) 0.20(3) -0.005(19) 0.036(19) 0.016(19)

loop_
_atom_type_symbol
_atom_type_description
_atom_type_scat_dispersion_real
_atom_type_scat_dispersion_imag
_atom_type_scat_source
C C 0.0033 0.0016 'International Tables Vol C Tables 4.2.6.8 and 6.1.1.4'
H H 0.0000 0.0000 'International Tables Vol C Tables 4.2.6.8 and 6.1.1.4'
B B 0.0013 0.0007 'International Tables Vol C Tables 4.2.6.8 and 6.1.1.4'
F F 0.0171 0.0103 'International Tables Vol C Tables 4.2.6.8 and 6.1.1.4'
N N 0.0061 0.0033 'International Tables Vol C Tables 4.2.6.8 and 6.1.1.4'
Os Os -1.2165 7.6030 'International Tables Vol C Tables 4.2.6.8 and 6.1.1.4'
P P 0.1023 0.0942 'International Tables Vol C Tables 4.2.6.8 and 6.1.1.4'
Se Se -0.0929 2.2259 'International Tables Vol C Tables 4.2.6.8 and 6.1.1.4'

loop_
_geom_angle_atom_site_label_1
_geom_angle_atom_site_label_2
_geom_angle_atom_site_label_3
_geom_angle
_geom_angle_site_symmetry_1
_geom_angle_site_symmetry_3
_geom_angle_publ_flag
N1 C1 C2 119.1(6) . . ?
N1 C1 Se1 121.6(5) . . ?
C2 C1 Se1 119.3(5) . . ?
C3 C2 C1 120.9(7) . . ?
C3 C2 H2 119.5 . . ?
C1 C2 H2 119.5 . . ?
C2 C3 C4 119.3(7) . . ?
C2 C3 H3 120.3 . . ?
C4 C3 H3 120.3 . . ?
C5 C4 C3 118.8(6) . . ?
C5 C4 H4 120.6 . . ?
C3 C4 H4 120.6 . . ?
C4 C5 N1 123.2(6) . . ?
C4 C5 H5 118.4 . . ?
N1 C5 H5 118.4 . . ?
N2 C6 C7 120.7(6) . . ?
N2 C6 Se2 120.0(5) . . ?
C7 C6 Se2 119.2(5) . . ?
C8 C7 C6 120.1(6) . . ?
C8 C7 H7 120.0 . . ?
C6 C7 H7 120.0 . . ?
C7 C8 C9 118.8(6) . . ?
C7 C8 H8 120.6 . . ?
C9 C8 H8 120.6 . . ?
C10 C9 C8 119.4(6) . . ?
C10 C9 H9 120.3 . . ?
C8 C9 H9 120.3 . . ?
C9 C10 N2 122.3(6) . . ?
C9 C10 H10 118.8 . . ?
N2 C10 H10 118.8 . . ?
C16 C11 C12 118.5(6) . . ?
C16 C11 B2 123.7(6) . . ?
C12 C11 B2 117.7(5) . . ?
C11 C12 C13 120.8(6) . . ?
C11 C12 H12 119.6 . . ?
C13 C12 H12 119.6 . . ?
C14 C13 C12 120.4(7) . . ?
C14 C13 C17 120.0(6) . . ?
C12 C13 C17 119.6(7) . . ?
C13 C14 C15 118.7(6) . . ?
C13 C14 H14 120.7 . . ?
C15 C14 H14 120.7 . . ?
C14 C15 C16 121.2(6) . . ?
C14 C15 C18 117.5(6) . . ?
C16 C15 C18 121.2(7) . . ?
C11 C16 C15 120.4(6) . . ?
C11 C16 H16 119.8 . . ?
C15 C16 H16 119.8 . . ?
F1A C17 F2A 110.1(12) . . ?
F2 C17 F3 110.2(12) . . ?
F2 C17 F1 106.4(12) . . ?
F3 C17 F1 100.0(11) . . ?
F1A C17 F3A 104.8(11) . . ?
F2A C17 F3A 102.1(11) . . ?
F2 C17 C13 115.1(10) . . ?
F1A C17 C13 115.1(12) . . ?
F2A C17 C13 114.9(8) . . ?
F3 C17 C13 113.0(12) . . ?
F1 C17 C13 110.8(9) . . ?
F3A C17 C13 108.5(8) . . ?
F5 C18 F4 108.1(6) . . ?
F5 C18 F6 107.3(7) . . ?
F4 C18 F6 106.1(7) . . ?
F5 C18 C15 111.0(7) . . ?
F4 C18 C15 112.5(7) . . ?
F6 C18 C15 111.5(6) . . ?
C20 C19 C24 116.6(6) . . ?
C20 C19 B1 122.2(5) . . ?
C24 C19 B1 121.2(6) . . ?
C21 C20 C19 120.8(6) . . ?
C21 C20 H20 119.6 . . ?
C19 C20 H20 119.6 . . ?
C22 C21 C20 121.4(7) . . ?
C22 C21 C26 119.7(6) . . ?
C20 C21 C26 118.9(7) . . ?
C23 C22 C21 118.4(6) . . ?
C23 C22 H22 120.8 . . ?
C21 C22 H22 120.8 . . ?
C22 C23 C24 120.4(6) . . ?
C22 C23 C25 120.4(6) . . ?
C24 C23 C25 119.1(6) . . ?
C23 C24 C19 122.3(6) . . ?
C23 C24 H24 118.9 . . ?
C19 C24 H24 118.9 . . ?
F7 C25 F9 108.1(7) . . ?
F7 C25 F8 105.2(7) . . ?
F9 C25 F8 106.1(6) . . ?
F7 C25 C23 113.5(6) . . ?
F9 C25 C23 112.1(7) . . ?
F8 C25 C23 111.3(7) . . ?
F12 C26 F11 105.3(10) . . ?
F11A C26 F12A 109.0(14) . . ?
F12 C26 F10 106.9(10) . . ?
F11 C26 F10 102.7(10) . . ?
F11A C26 F10A 107.6(14) . . ?
F12A C26 F10A 102.0(12) . . ?
F11A C26 C21 117.7(11) . . ?
F12 C26 C21 116.6(8) . . ?
F11 C26 C21 111.5(8) . . ?
F12A C26 C21 109.9(11) . . ?
F10 C26 C21 112.7(8) . . ?
F10A C26 C21 109.5(10) . . ?
C28 C27 C32 118.7(7) . . ?
C28 C27 P1 123.4(6) . . ?
C32 C27 P1 117.8(6) . . ?
C27 C28 C29 120.4(9) . . ?
C27 C28 H28 119.8 . . ?
C29 C28 H28 119.8 . . ?
C28 C29 C30 119.8(9) . . ?
C28 C29 H29 120.1 . . ?
C30 C29 H29 120.1 . . ?
C31 C30 C29 120.6(8) . . ?
C31 C30 H30 119.7 . . ?
C29 C30 H30 119.7 . . ?
C30 C31 C32 120.4(9) . . ?
C30 C31 H31 119.8 . . ?
C32 C31 H31 119.8 . . ?
C31 C32 C27 120.1(8) . . ?
C31 C32 H32 119.9 . . ?
C27 C32 H32 119.9 . . ?
C38 C33 C34 118.8(6) . . ?
C38 C33 P1 119.1(5) . . ?
C34 C33 P1 122.0(5) . . ?
C33 C34 C35 119.2(7) . . ?
C33 C34 H34 120.4 . . ?
C35 C34 H34 120.4 . . ?
C36 C35 C34 121.3(8) . . ?
C36 C35 H35 119.3 . . ?
C34 C35 H35 119.3 . . ?
C35 C36 C37 119.0(7) . . ?
C35 C36 H36 120.5 . . ?
C37 C36 H36 120.5 . . ?
C38 C37 C36 120.2(8) . . ?
C38 C37 H37 119.9 . . ?
C36 C37 H37 119.9 . . ?
C37 C38 C33 121.5(7) . . ?
C37 C38 H38 119.2 . . ?
C33 C38 H38 119.2 . . ?
C44 C39 C40 117.6(6) . . ?
C44 C39 P1 122.1(5) . . ?
C40 C39 P1 120.2(5) . . ?
C41 C40 C39 121.6(8) . . ?
C41 C40 H40 119.2 . . ?
C39 C40 H40 119.2 . . ?
C42 C41 C40 120.0(8) . . ?
C42 C41 H41 120.0 . . ?
C40 C41 H41 120.0 . . ?
C41 C42 C43 119.7(7) . . ?
C41 C42 H42 120.1 . . ?
C43 C42 H42 120.1 . . ?
C42 C43 C44 119.9(7) . . ?
C42 C43 H43 120.1 . . ?
C44 C43 H43 120.1 . . ?
C39 C44 C43 121.1(7) . . ?
C39 C44 H44 119.5 . . ?
C43 C44 H44 119.5 . . ?
N1 B1 C19 112.5(5) . . ?
N1 B1 Se3 112.1(4) . . ?
C19 B1 Se3 109.2(4) . . ?
N1 B1 Os1 113.3(4) . . ?
C19 B1 Os1 129.6(4) . . ?
Se3 B1 Os1 71.0(2) . . ?
N1 B1 H1A 111(3) . . ?
C19 B1 H1A 98(3) . . ?
Se3 B1 H1A 114(3) . . ?
Os1 B1 H1A 46(3) . . ?
N2 B2 C11 108.6(5) . . ?
N2 B2 Se3 108.3(4) . . ?
C11 B2 Se3 116.8(4) . . ?
N2 B2 Os1 113.0(4) . . ?
C11 B2 Os1 131.2(5) . . ?
Se3 B2 Os1 72.4(2) . . ?
N2 B2 H2A 113(3) . . ?
C11 B2 H2A 98(3) . . ?
Se3 B2 H2A 112(3) . . ?
Os1 B2 H2A 43(3) . . ?
C1 N1 C5 118.4(6) . . ?
C1 N1 B1 121.3(5) . . ?
C5 N1 B1 120.3(5) . . ?
C6 N2 C10 118.5(5) . . ?
C6 N2 B2 122.7(5) . . ?
C10 N2 B2 118.7(5) . . ?
B2 Os1 B1 80.7(3) . . ?
B2 Os1 P1 127.66(19) . . ?
B1 Os1 P1 119.60(19) . . ?
B2 Os1 Se2 84.45(19) . . ?
B1 Os1 Se2 146.40(18) . . ?
P1 Os1 Se2 93.28(4) . . ?
B2 Os1 Se1 141.67(19) . . ?
B1 Os1 Se1 83.03(18) . . ?
P1 Os1 Se1 90.50(4) . . ?
Se2 Os1 Se1 90.49(2) . . ?
B2 Os1 Se3 51.17(18) . . ?
B1 Os1 Se3 51.27(18) . . ?
P1 Os1 Se3 170.04(4) . . ?
Se2 Os1 Se3 96.33(2) . . ?
Se1 Os1 Se3 92.01(2) . . ?
B2 Os1 H1A 92(2) . . ?
B1 Os1 H1A 30.7(10) . . ?
P1 Os1 H1A 90.3(12) . . ?
Se2 Os1 H1A 175.8(18) . . ?
Se1 Os1 H1A 92(2) . . ?
Se3 Os1 H1A 80.0(12) . . ?
B2 Os1 H2A 30.6(12) . . ?
B1 Os1 H2A 92(2) . . ?
P1 Os1 H2A 97.4(12) . . ?
Se2 Os1 H2A 90(2) . . ?
Se1 Os1 H2A 172.1(13) . . ?
Se3 Os1 H2A 80.1(13) . . ?
H1A Os1 H2A 87(3) . . ?
C39 P1 C27 103.0(3) . . ?
C39 P1 C33 99.8(3) . . ?
C27 P1 C33 103.7(3) . . ?
C39 P1 Os1 119.7(2) . . ?
C27 P1 Os1 110.7(2) . . ?
C33 P1 Os1 117.9(2) . . ?
C1 Se1 Os1 99.9(2) . . ?
C6 Se2 Os1 99.74(19) . . ?
B2 Se3 B1 88.3(3) . . ?
B2 Se3 Os1 56.38(19) . . ?
B1 Se3 Os1 57.70(18) . . ?
C50 C45 C46 118.7(11) . . ?
C50 C45 C51 122(2) . . ?
C46 C45 C51 119(2) . . ?
C47 C46 C45 119.5(11) . . ?
C47 C46 H46 120.2 . . ?
C45 C46 H46 120.2 . . ?
C48 C47 C46 121.9(12) . . ?
C48 C47 H47 119.0 . . ?
C46 C47 H47 119.0 . . ?
C47 C48 C49 120.1(11) . . ?
C47 C48 H48 120.0 . . ?
C49 C48 H48 120.0 . . ?
C50 C49 C48 118.3(11) . . ?
C50 C49 H49 120.9 . . ?
C48 C49 H49 120.9 . . ?
C45 C50 C49 121.5(11) . . ?
C45 C50 H50 119.3 . . ?
C49 C50 H50 119.3 . . ?
C45 C51 H51A 109.5 . . ?
C45 C51 H51B 109.5 . . ?
H51A C51 H51B 109.5 . . ?
C45 C51 H51C 109.5 . . ?
H51A C51 H51C 109.5 . . ?
H51B C51 H51C 109.5 . . ?
C46' C45' C50' 120.0(12) . . ?
C46' C45' C51' 121.5(13) . . ?
C50' C45' C51' 118.5(13) . . ?
C45' C46' C47' 121.0(12) . . ?
C45' C46' H46' 119.5 . . ?
C47' C46' H46' 119.5 . . ?
C48' C47' C46' 118.5(12) . . ?
C48' C47' H47' 120.7 . . ?
C46' C47' H47' 120.7 . . ?
C49' C48' C47' 119.5(12) . . ?
C49' C48' H48' 120.3 . . ?
C47' C48' H48' 120.3 . . ?
C50' C49' C48' 122.1(12) . . ?
C50' C49' H49' 118.9 . . ?
C48' C49' H49' 118.9 . . ?
C49' C50' C45' 118.8(12) . . ?
C49' C50' H50' 120.6 . . ?
C45' C50' H50' 120.6 . . ?
C45' C51' H51D 109.5 . . ?
C45' C51' H51E 109.5 . . ?
H51D C51' H51E 109.5 . . ?
C45' C51' H51F 109.5 . . ?
H51D C51' H51F 109.5 . . ?
H51E C51' H51F 109.5 . . ?

loop_
_geom_bond_atom_site_label_1
_geom_bond_atom_site_label_2
_geom_bond_distance
_geom_bond_site_symmetry_2
_geom_bond_publ_flag
C1 N1 1.362(8) . ?
C1 C2 1.416(9) . ?
C1 Se1 1.849(7) . ?
C2 C3 1.363(10) . ?
C2 H2 0.9500 . ?
C3 C4 1.384(10) . ?
C3 H3 0.9500 . ?
C4 C5 1.358(10) . ?
C4 H4 0.9500 . ?
C5 N1 1.377(8) . ?
C5 H5 0.9500 . ?
C6 N2 1.356(8) . ?
C6 C7 1.397(9) . ?
C6 Se2 1.869(6) . ?
C7 C8 1.376(9) . ?
C7 H7 0.9500 . ?
C8 C9 1.391(9) . ?
C8 H8 0.9500 . ?
C9 C10 1.364(9) . ?
C9 H9 0.9500 . ?
C10 N2 1.368(8) . ?
C10 H10 0.9500 . ?
C11 C16 1.388(9) . ?
C11 C12 1.390(9) . ?
C11 B2 1.634(9) . ?
C12 C13 1.409(9) . ?
C12 H12 0.9500 . ?
C13 C14 1.377(10) . ?
C13 C17 1.487(10) . ?
C14 C15 1.389(10) . ?
C14 H14 0.9500 . ?
C15 C16 1.395(9) . ?
C15 C18 1.519(10) . ?
C16 H16 0.9500 . ?
C17 F2 1.268(15) . ?
C17 F1A 1.273(16) . ?
C17 F2A 1.308(13) . ?
C17 F3 1.335(16) . ?
C17 F1 1.381(15) . ?
C17 F3A 1.381(13) . ?
C18 F5 1.316(10) . ?
C18 F4 1.319(9) . ?
C18 F6 1.334(9) . ?
C19 C20 1.395(9) . ?
C19 C24 1.403(9) . ?
C19 B1 1.613(9) . ?
C20 C21 1.395(9) . ?
C20 H20 0.9500 . ?
C21 C22 1.384(10) . ?
C21 C26 1.482(11) . ?
C22 C23 1.382(10) . ?
C22 H22 0.9500 . ?
C23 C24 1.384(9) . ?
C23 C25 1.503(10) . ?
C24 H24 0.9500 . ?
C25 F7 1.325(9) . ?
C25 F9 1.345(9) . ?
C25 F8 1.345(9) . ?
C26 F11A 1.278(17) . ?
C26 F12 1.289(12) . ?
C26 F11 1.343(13) . ?
C26 F12A 1.345(18) . ?
C26 F10 1.354(13) . ?
C26 F10A 1.390(17) . ?
C27 C28 1.376(10) . ?
C27 C32 1.417(10) . ?
C27 P1 1.834(7) . ?
C28 C29 1.387(12) . ?
C28 H28 0.9500 . ?
C29 C30 1.391(15) . ?
C29 H29 0.9500 . ?
C30 C31 1.355(14) . ?
C30 H30 0.9500 . ?
C31 C32 1.377(11) . ?
C31 H31 0.9500 . ?
C32 H32 0.9500 . ?
C33 C38 1.387(9) . ?
C33 C34 1.389(10) . ?
C33 P1 1.851(7) . ?
C34 C35 1.398(10) . ?
C34 H34 0.9500 . ?
C35 C36 1.379(12) . ?
C35 H35 0.9500 . ?
C36 C37 1.380(11) . ?
C36 H36 0.9500 . ?
C37 C38 1.373(9) . ?
C37 H37 0.9500 . ?
C38 H38 0.9500 . ?
C39 C44 1.385(9) . ?
C39 C40 1.397(10) . ?
C39 P1 1.828(6) . ?
C40 C41 1.377(11) . ?
C40 H40 0.9500 . ?
C41 C42 1.376(13) . ?
C41 H41 0.9500 . ?
C42 C43 1.385(12) . ?
C42 H42 0.9500 . ?
C43 C44 1.393(10) . ?
C43 H43 0.9500 . ?
C44 H44 0.9500 . ?
B1 N1 1.575(9) . ?
B1 Se3 2.113(7) . ?
B1 Os1 2.289(7) . ?
B1 H1A 1.20(3) . ?
B2 N2 1.603(9) . ?
B2 Se3 2.093(7) . ?
B2 Os1 2.237(7) . ?
B2 H2A 1.19(3) . ?
Os1 P1 2.2992(16) . ?
Os1 Se2 2.4705(7) . ?
Os1 Se1 2.4771(7) . ?
Os1 Se3 2.5612(7) . ?
Os1 H1A 1.70(6) . ?
Os1 H2A 1.59(6) . ?
C45 C50 1.344(16) . ?
C45 C46 1.392(16) . ?
C45 C51 1.453(17) . ?
C46 C47 1.371(16) . ?
C46 H46 0.9500 . ?
C47 C48 1.304(15) . ?
C47 H47 0.9500 . ?
C48 C49 1.404(16) . ?
C48 H48 0.9500 . ?
C49 C50 1.380(16) . ?
C49 H49 0.9500 . ?
C50 H50 0.9500 . ?
C51 H51A 0.9800 . ?
C51 H51B 0.9800 . ?
C51 H51C 0.9800 . ?
C45' C46' 1.341(17) . ?
C45' C50' 1.403(17) . ?
C45' C51' 1.48(2) . ?
C46' C47' 1.399(17) . ?
C46' H46' 0.9500 . ?
C47' C48' 1.382(17) . ?
C47' H47' 0.9500 . ?
C48' C49' 1.367(17) . ?
C48' H48' 0.9500 . ?
C49' C50' 1.345(17) . ?
C49' H49' 0.9500 . ?
C50' H50' 0.9500 . ?
C51' H51D 0.9800 . ?
C51' H51E 0.9800 . ?
C51' H51F 0.9800 . ?
